data_2104192
loop_
_publ_author_name
'Cobo, Justo'
'Trilleras, Jorge'
'Quiroga, Jairo'
'Marchal, Antonio'
'Nogueras, Manuel'
'Low, John N.'
'Glidewell, Christopher'

_publ_section_title
;
 <i>N</i>^6^-Substituted 2-amino-4-chloro-5-formylpyrimidines: puckered
 <i>versus</i> planar pyrimidine rings, and hydrogen-bonded aggregation
 in zero, one, two and three dimensions
;
_journal_coeditor_code BM5057
_journal_issue 5
_journal_name_full 'Acta Crystallographica Section B'
_journal_page_first 596
_journal_page_last 609
_journal_paper_doi 10.1107/S0108768108019915
_journal_volume 64
_journal_year 2008
_chemical_formula_moiety 'C14 H15 Cl N4 O'
_chemical_formula_sum 'C14 H15 Cl N4 O'
_chemical_formula_weight 290.75
_chemical_name_systematic
;
 ?
;
_space_group_IT_number 2
_symmetry_cell_setting triclinic
_symmetry_space_group_name_Hall '-P 1'
_symmetry_space_group_name_H-M 'P -1'
_atom_sites_solution_hydrogens geom
_atom_sites_solution_primary direct
_atom_sites_solution_secondary difmap
_cell_angle_alpha 91.602(4)
_cell_angle_beta 107.220(5)
_cell_angle_gamma 91.776(5)
_cell_formula_units_Z 2
_cell_length_a 7.9897(5)
_cell_length_b 8.0922(4)
_cell_length_c 11.2786(7)
_cell_measurement_reflns_used 3191
_cell_measurement_temperature 120(2)
_cell_measurement_theta_max 27.50
_cell_measurement_theta_min 3.09
_cell_volume 695.66(7)
_computing_cell_refinement 'DIRAX/LSQ (Duisenberg et al., 2000)'
_computing_data_collection 'COLLECT (Hooft, 1999)'
_computing_data_reduction 'EVALCCD (Duisenberg et al., 2003)'
_computing_molecular_graphics 'PLATON (Spek, 2003)'
_computing_publication_material 'SHELXL-97 and PRPKAPPA (Ferguson, 1999)'
_computing_structure_refinement 'OSCAIL (McArdle, 2003) and SHELXL-97 (Sheldrick, 1997)'
_computing_structure_solution 'Sir2004 (Burla et al., 2005)'
_diffrn_ambient_temperature 120(2)
_diffrn_measured_fraction_theta_full 0.996
_diffrn_measured_fraction_theta_max 0.996
_diffrn_measurement_device_type 'Bruker-Nonius KappaCCD'
_diffrn_measurement_method '\f & \w scans'
_diffrn_radiation_monochromator graphite
_diffrn_radiation_source 'Bruker-Nonius FR591 rotating anode'
_diffrn_radiation_type 'Mo K\a'
_diffrn_radiation_wavelength 0.71073
_diffrn_reflns_av_R_equivalents 0.0262
_diffrn_reflns_av_sigmaI/netI 0.0189
_diffrn_reflns_limit_h_max 10
_diffrn_reflns_limit_h_min -10
_diffrn_reflns_limit_k_max 10
_diffrn_reflns_limit_k_min -10
_diffrn_reflns_limit_l_max 14
_diffrn_reflns_limit_l_min -14
_diffrn_reflns_number 19407
_diffrn_reflns_theta_full 27.50
_diffrn_reflns_theta_max 27.50
_diffrn_reflns_theta_min 3.09
_diffrn_standards_decay_% 0
_diffrn_standards_number 0
_exptl_absorpt_coefficient_mu 0.276
_exptl_absorpt_correction_T_max 0.944
_exptl_absorpt_correction_T_min 0.929
_exptl_absorpt_correction_type multi-scan
_exptl_absorpt_process_details 'SADABS 2.10 (Sheldrick, 2003)'
_exptl_crystal_colour colourless
_exptl_crystal_density_diffrn 1.388
_exptl_crystal_density_method 'not measured'
_exptl_crystal_description block
_exptl_crystal_F_000 304
_exptl_crystal_size_max 0.29
_exptl_crystal_size_mid 0.28
_exptl_crystal_size_min 0.21
_refine_diff_density_max 0.276
_refine_diff_density_min -0.296
_refine_ls_extinction_method none
_refine_ls_goodness_of_fit_ref 1.120
_refine_ls_hydrogen_treatment constr
_refine_ls_matrix_type full
_refine_ls_number_parameters 182
_refine_ls_number_reflns 3191
_refine_ls_number_restraints 0
_refine_ls_restrained_S_all 1.120
_refine_ls_R_factor_all 0.0453
_refine_ls_R_factor_gt 0.0338
_refine_ls_shift/su_max 0.000
_refine_ls_shift/su_mean 0.000
_refine_ls_structure_factor_coef Fsqd
_refine_ls_weighting_details 'w=1/[\s^2^(Fo^2^)+(0.0295P)^2^+0.4094P] where P=(Fo^2^+2Fc^2^)/3'
_refine_ls_weighting_scheme calc
_refine_ls_wR_factor_gt 0.0753
_refine_ls_wR_factor_ref 0.0819
_reflns_number_gt 2729
_reflns_number_total 3191
_reflns_threshold_expression I>2\s(I)
_cod_data_source_file bm5057.cif
_cod_data_source_block V
_cod_depositor_comments
;
The following automatic conversions were performed:
'_exptl_absorpt_correction_type' value 'Multi-scan' changed to
'multi-scan' according to
'/home/saulius/struct/CIF-dictionaries/cif_core.dic' dictionary named
'cif_core.dic' version 2.4.1 from 2010-06-29.

Automatic conversion script
Id: cif_fix_enum 1527 2010-12-29 10:47:43Z saulius 

The following automatic conversions were performed:

'_exptl_absorpt_correction_type' value 'Multi-scan' changed to
'multi-scan' according to
/home/saulius/struct/CIF-dictionaries/cif_core.dic dictionary named
'cif_core.dic' version 2.4.1 from 2010-06-29.

Automatic conversion script
Id: cif_fix_values 1715 2011-07-08 13:25:40Z adriana 
;
_cod_database_code 2104192

loop_
_symmetry_equiv_pos_as_xyz
'x, y, z'
'-x, -y, -z'

loop_
_atom_site_type_symbol
_atom_site_label
_atom_site_fract_x
_atom_site_fract_y
_atom_site_fract_z
_atom_site_U_iso_or_equiv
_atom_site_adp_type
_atom_site_calc_flag
_atom_site_refinement_flags
_atom_site_occupancy
Cl Cl4 0.16086(5) 0.10251(4) 0.15234(4) 0.02196(10) Uani d . 1
O O51 0.67154(13) 0.09713(12) 0.11486(9) 0.0192(2) Uani d . 1
N N1 0.45541(15) 0.56822(14) 0.12673(10) 0.0140(2) Uani d . 1
N N2 0.18588(15) 0.67590(14) 0.04287(11) 0.0172(2) Uani d . 1
N N3 0.18943(15) 0.41157(14) 0.11221(11) 0.0152(2) Uani d . 1
N N61 0.72480(15) 0.46270(14) 0.21076(10) 0.0139(2) Uani d . 1
C C2 0.28169(17) 0.54892(17) 0.09391(12) 0.0139(3) Uani d . 1
C C4 0.28395(18) 0.28129(17) 0.14313(12) 0.0150(3) Uani d . 1
C C5 0.46476(17) 0.27389(17) 0.16236(12) 0.0141(3) Uani d . 1
C C6 0.54986(17) 0.43489(17) 0.16665(12) 0.0132(3) Uani d . 1
C C51 0.54016(18) 0.11612(17) 0.14745(13) 0.0174(3) Uani d . 1
C C61 0.78125(18) 0.30538(17) 0.40537(13) 0.0164(3) Uani d . 1
C C62 0.7823(2) 0.14111(19) 0.43793(14) 0.0230(3) Uani d . 1
C C63 0.7301(2) 0.0948(2) 0.54002(16) 0.0300(4) Uani d . 1
C C64 0.6779(2) 0.2127(2) 0.61128(15) 0.0292(4) Uani d . 1
C C65 0.6772(2) 0.3769(2) 0.57982(14) 0.0263(3) Uani d . 1
C C66 0.72774(19) 0.42296(19) 0.47748(14) 0.0211(3) Uani d . 1
C C67 0.84363(17) 0.35478(17) 0.29666(13) 0.0162(3) Uani d . 1
C C68 0.80377(18) 0.61997(17) 0.18582(13) 0.0168(3) Uani d . 1
C C69 0.8290(2) 0.75189(18) 0.28807(14) 0.0218(3) Uani d . 1
H H2A 0.2378 0.7508 0.0123 0.021 Uiso d R 1
H H2B 0.0767 0.6537 0.0053 0.021 Uiso d R 1
H H51 0.4823 0.0194 0.1645 0.021 Uiso calc R 1
H H62 0.8191 0.0594 0.3900 0.028 Uiso calc R 1
H H63 0.7303 -0.0182 0.5607 0.036 Uiso calc R 1
H H64 0.6429 0.1813 0.6812 0.035 Uiso calc R 1
H H65 0.6419 0.4586 0.6286 0.032 Uiso calc R 1
H H66 0.7258 0.5359 0.4564 0.025 Uiso calc R 1
H H67A 0.9602 0.4124 0.3289 0.019 Uiso calc R 1
H H67B 0.8580 0.2534 0.2501 0.019 Uiso calc R 1
H H68A 0.7280 0.6624 0.1074 0.020 Uiso calc R 1
H H68B 0.9191 0.5984 0.1738 0.020 Uiso calc R 1
H H69A 0.7154 0.7744 0.3006 0.033 Uiso calc R 1
H H69B 0.8791 0.8534 0.2646 0.033 Uiso calc R 1
H H69C 0.9087 0.7133 0.3653 0.033 Uiso calc R 1

loop_
_atom_site_aniso_label
_atom_site_aniso_U_11
_atom_site_aniso_U_22
_atom_site_aniso_U_33
_atom_site_aniso_U_12
_atom_site_aniso_U_13
_atom_site_aniso_U_23
Cl4 0.01736(17) 0.01823(17) 0.0303(2) -0.00224(12) 0.00687(14) 0.00692(14)
O51 0.0185(5) 0.0184(5) 0.0211(5) 0.0030(4) 0.0061(4) 0.0008(4)
N1 0.0141(5) 0.0149(5) 0.0127(5) 0.0009(4) 0.0033(4) 0.0001(4)
N2 0.0133(6) 0.0170(6) 0.0209(6) 0.0008(4) 0.0039(5) 0.0039(5)
N3 0.0137(5) 0.0177(6) 0.0143(5) 0.0006(4) 0.0039(4) 0.0021(4)
N61 0.0127(5) 0.0151(6) 0.0130(5) 0.0003(4) 0.0025(4) 0.0003(4)
C2 0.0154(6) 0.0158(6) 0.0104(6) 0.0009(5) 0.0038(5) -0.0009(5)
C4 0.0160(6) 0.0172(7) 0.0113(6) -0.0021(5) 0.0035(5) 0.0014(5)
C5 0.0148(6) 0.0153(6) 0.0114(6) 0.0013(5) 0.0026(5) 0.0019(5)
C6 0.0147(6) 0.0164(6) 0.0091(6) 0.0008(5) 0.0044(5) -0.0013(5)
C51 0.0175(7) 0.0146(7) 0.0189(7) 0.0003(5) 0.0035(5) 0.0026(5)
C61 0.0123(6) 0.0193(7) 0.0140(6) 0.0013(5) -0.0016(5) 0.0008(5)
C62 0.0271(8) 0.0190(7) 0.0189(7) 0.0008(6) 0.0010(6) -0.0008(6)
C63 0.0358(9) 0.0253(8) 0.0248(8) -0.0044(7) 0.0026(7) 0.0069(6)
C64 0.0265(8) 0.0407(10) 0.0202(8) -0.0009(7) 0.0063(6) 0.0090(7)
C65 0.0258(8) 0.0358(9) 0.0184(7) 0.0074(7) 0.0075(6) 0.0015(6)
C66 0.0222(7) 0.0213(7) 0.0190(7) 0.0048(6) 0.0042(6) 0.0019(6)
C67 0.0121(6) 0.0186(7) 0.0163(6) 0.0035(5) 0.0017(5) 0.0002(5)
C68 0.0143(6) 0.0180(7) 0.0184(7) -0.0009(5) 0.0054(5) 0.0013(5)
C69 0.0237(7) 0.0168(7) 0.0230(7) -0.0028(6) 0.0047(6) -0.0025(6)

loop_
_atom_type_symbol
_atom_type_description
_atom_type_scat_dispersion_real
_atom_type_scat_dispersion_imag
_atom_type_scat_source
C C 0.0033 0.0016 'International Tables Vol C Tables 4.2.6.8 and 6.1.1.4'
H H 0.0000 0.0000 'International Tables Vol C Tables 4.2.6.8 and 6.1.1.4'
Cl Cl 0.1484 0.1585 'International Tables Vol C Tables 4.2.6.8 and 6.1.1.4'
N N 0.0061 0.0033 'International Tables Vol C Tables 4.2.6.8 and 6.1.1.4'
O O 0.0106 0.0060 'International Tables Vol C Tables 4.2.6.8 and 6.1.1.4'

loop_
_geom_angle_atom_site_label_1
_geom_angle_atom_site_label_2
_geom_angle_atom_site_label_3
_geom_angle
_geom_angle_publ_flag
C2 N1 C6 117.62(12) no
C2 N2 H2A 116.7 no
C2 N2 H2B 116.6 no
H2A N2 H2B 117.1 no
C4 N3 C2 114.22(12) no
C6 N61 C67 124.10(11) no
C6 N61 C68 119.46(11) no
C67 N61 C68 115.99(11) no
N1 C2 N2 118.27(12) no
N1 C2 N3 125.73(12) no
N2 C2 N3 115.95(12) no
N3 C4 C5 126.38(13) no
N3 C4 Cl4 113.59(10) no
C5 C4 Cl4 119.97(11) no
C4 C5 C6 112.88(12) no
C4 C5 C51 119.72(12) no
C6 C5 C51 125.72(12) no
N1 C6 N61 115.90(12) no
N1 C6 C5 120.79(12) no
N61 C6 C5 123.30(12) no
O51 C51 C5 125.71(13) no
O51 C51 H51 117.1 no
C5 C51 H51 117.1 no
C62 C61 C66 118.52(14) no
C62 C61 C67 120.24(13) no
C66 C61 C67 121.20(13) no
C61 C62 C63 120.78(15) no
C61 C62 H62 119.6 no
C63 C62 H62 119.6 no
C64 C63 C62 120.21(15) no
C64 C63 H63 119.9 no
C62 C63 H63 119.9 no
C63 C64 C65 119.41(15) no
C63 C64 H64 120.3 no
C65 C64 H64 120.3 no
C64 C65 C66 120.42(15) no
C64 C65 H65 119.8 no
C66 C65 H65 119.8 no
C65 C66 C61 120.66(14) no
C65 C66 H66 119.7 no
C61 C66 H66 119.7 no
N61 C67 C61 113.93(11) no
N61 C67 H67A 108.8 no
C61 C67 H67A 108.8 no
N61 C67 H67B 108.8 no
C61 C67 H67B 108.8 no
H67A C67 H67B 107.7 no
N61 C68 C69 113.83(12) no
N61 C68 H68A 108.8 no
C69 C68 H68A 108.8 no
N61 C68 H68B 108.8 no
C69 C68 H68B 108.8 no
H68A C68 H68B 107.7 no
C68 C69 H69A 109.5 no
C68 C69 H69B 109.5 no
H69A C69 H69B 109.5 no
C68 C69 H69C 109.5 no
H69A C69 H69C 109.5 no
H69B C69 H69C 109.5 no

loop_
_geom_bond_atom_site_label_1
_geom_bond_atom_site_label_2
_geom_bond_distance
_geom_bond_publ_flag
Cl4 C4 1.7469(14) no
O51 C51 1.2230(17) no
N1 C2 1.3292(17) no
N1 C6 1.3464(17) no
N2 C2 1.3394(18) no
N2 H2A 0.8599 no
N2 H2B 0.8601 no
N3 C4 1.3105(18) no
N3 C2 1.3687(17) no
N61 C6 1.3469(17) no
N61 C67 1.4686(17) no
N61 C68 1.4738(17) no
C4 C5 1.3994(19) no
C5 C6 1.4436(18) no
C5 C51 1.4549(19) no
C51 H51 0.95 no
C61 C62 1.389(2) no
C61 C66 1.392(2) no
C61 C67 1.513(2) no
C62 C63 1.393(2) no
C62 H62 0.95 no
C63 C64 1.382(3) no
C63 H63 0.95 no
C64 C65 1.385(2) no
C64 H64 0.95 no
C65 C66 1.387(2) no
C65 H65 0.95 no
C66 H66 0.95 no
C67 H67A 0.99 no
C67 H67B 0.99 no
C68 C69 1.513(2) no
C68 H68A 0.99 no
C68 H68B 0.99 no
C69 H69A 0.98 no
C69 H69B 0.98 no
C69 H69C 0.98 no

loop_
_geom_hbond_atom_site_label_D
_geom_hbond_atom_site_label_H
_geom_hbond_atom_site_label_A
_geom_hbond_site_symmetry_A
_geom_hbond_distance_DH
_geom_hbond_distance_HA
_geom_hbond_distance_DA
_geom_hbond_angle_DHA
_geom_hbond_publ_flag
N2 H2A O51 2_665 0.86 2.18 3.0148(16) 164 no
N2 H2B N3 2_565 0.86 2.19 3.0407(17) 172 no
C65 H65 Cg1 2_666 0.95 2.86 3.7061(17) 149 no
C68 H68A Cg1 2_665 0.99 2.66 3.4643(15) 138 no

loop_
_geom_torsion_atom_site_label_1
_geom_torsion_atom_site_label_2
_geom_torsion_atom_site_label_3
_geom_torsion_atom_site_label_4
_geom_torsion
_geom_torsion_publ_flag
C6 N1 C2 N2 -173.70(12) no
C6 N1 C2 N3 9.2(2) no
C4 N3 C2 N1 -13.34(19) no
C4 N3 C2 N2 169.51(12) no
C2 N3 C4 C5 2.4(2) no
C2 N3 C4 Cl4 -174.52(9) no
N3 C4 C5 C6 10.4(2) no
Cl4 C4 C5 C6 -172.83(9) no
N3 C4 C5 C51 -155.60(14) no
Cl4 C4 C5 C51 21.12(17) no
C2 N1 C6 N61 -173.59(12) no
C2 N1 C6 C5 5.82(18) no
C67 N61 C6 N1 157.43(12) no
C68 N61 C6 N1 -14.55(18) no
C67 N61 C6 C5 -22.0(2) no
C68 N61 C6 C5 166.05(12) no
C4 C5 C6 N1 -14.54(18) no
C51 C5 C6 N1 150.51(13) no
C4 C5 C6 N61 164.82(12) no
C51 C5 C6 N61 -30.1(2) no
C4 C5 C51 O51 150.42(14) no
C6 C5 C51 O51 -13.7(2) no
C66 C61 C62 C63 0.4(2) no
C67 C61 C62 C63 178.11(14) no
C61 C62 C63 C64 -0.7(2) no
C62 C63 C64 C65 0.4(3) no
C63 C64 C65 C66 0.2(2) no
C64 C65 C66 C61 -0.5(2) no
C62 C61 C66 C65 0.2(2) no
C67 C61 C66 C65 -177.50(13) no
C6 N61 C67 C61 -46.82(18) no
C68 N61 C67 C61 125.42(12) no
C62 C61 C67 N61 132.45(14) no
C66 C61 C67 N61 -49.87(18) no
C6 N61 C68 C69 94.02(15) no
C67 N61 C68 C69 -78.60(15) no

loop_
_cod_related_entry_id
_cod_related_entry_database
_cod_related_entry_code
1 ChemSpider 30654520
